data_9016516
loop_
_publ_author_name
'Fruchart, D.'
'Berthier, Y.'
'De Saxce, T.'
'Vulliet, P.'

_publ_section_title
;
 Etudes structurales et magnetiques de formes cubiques et rhomboedriques
 Ln Fe2 Hx, Ln=Er,Tb
 _cod_database_code 1008877
;
_journal_name_full 'Journal of Solid State Chemistry'
_journal_page_first 197
_journal_page_last 209
_journal_paper_doi 10.1016/0022-4596(87)90355-0
_journal_volume 67
_journal_year 1987
_chemical_formula_sum 'Er Fe2 H3'
_space_group_IT_number 166
_symmetry_space_group_name_Hall '-P 3* 2'
_symmetry_space_group_name_H-M 'R -3 m :R'
_cell_angle_alpha 91.2
_cell_angle_beta 91.2
_cell_angle_gamma 91.2
_cell_length_a 7.815
_cell_length_b 7.815
_cell_length_c 7.815
_cell_formula_units_Z 8
_cell_volume 476.977
_database_code_amcsd 0016744
_exptl_crystal_density_diffrn 7.853
_cod_duplicate_entry 1008877
_cod_original_sg_symbol_H-M 'R -3 m'
_cod_database_code 9016516
_amcsd_formula_title 'Er Fe2 H3.45'

loop_
_space_group_symop_operation_xyz
x,y,z
-x,-z,-y
-z,-x,-y
y,x,z
y,z,x
-z,-y,-x
-x,-y,-z
x,z,y
z,x,y
-y,-x,-z
-y,-z,-x
z,y,x

loop_
_atom_site_label
_atom_site_fract_x
_atom_site_fract_y
_atom_site_fract_z
Er1 0.13500 0.13500 0.13500
Er2 0.62900 0.62900 0.13700
Fe1 0.50000 0.50000 0.50000
Fe2 0.50000 0.00000 0.00000
Fe3 0.76300 0.23700 0.00000
Fe4 0.28300 0.28300 0.49700
H1 0.36400 0.36400 0.12600
H2 0.13500 0.13500 0.86800
H3 0.80800 0.32900 0.61500

loop_
_cod_related_entry_id
_cod_related_entry_database
_cod_related_entry_code
1 AMCSD 0016744
